data_4101774
loop_
_publ_author_name
'Gr\'egory Nocton'
'Pawel Horeglad'
'Valentina Vetere'
'Jacques P\'ecaut'
'Lionel Dubois'
'Pascale Maldivi'
'Norman M. Edelstein'
'Marinella Mazzanti'

_publ_contact_author
;
      Dr Marinella Mazzanti
      LCIB (UMR-E 3 CEA-UJF)
      DRFMC, CEA Grenoble
      17, rue des Martyrs
      38054 Grenoble cedex 9
;
_publ_section_title
;
 Synthesis, Structure, and Bonding of Stable Complexes of Pentavalent
 Uranyl
;
_journal_name_full 'Journal of the American Chemical Society'
_journal_page_first 495
_journal_page_last 508
_journal_paper_doi 10.1021/ja9037164
_journal_volume 132
_journal_year 2010
_chemical_formula_sum 'C65 H99 K N3 O10 U'
_chemical_formula_weight 1359.60
_chemical_name_systematic
; 
 ? 
;
_space_group_IT_number 15
_symmetry_cell_setting monoclinic
_symmetry_space_group_name_Hall '-C 2yc'
_symmetry_space_group_name_H-M 'C 1 2/c 1'
_atom_sites_solution_hydrogens geom
_atom_sites_solution_primary direct
_atom_sites_solution_secondary difmap
_audit_creation_method SHELXL-97
_cell_angle_alpha 90.00
_cell_angle_beta 96.0642(19)
_cell_angle_gamma 90.00
_cell_formula_units_Z 8
_cell_length_a 31.4372(6)
_cell_length_b 20.4126(4)
_cell_length_c 20.8384(3)
_cell_measurement_reflns_used 13937
_cell_measurement_temperature 150(2)
_cell_measurement_theta_max 29.0167
_cell_measurement_theta_min 2.9967
_cell_volume 13297.5(4)
_computing_cell_refinement
;
CrysAlis RED, Oxford Diffraction Ltd.,
Version 1.171.32.15 (release 10-01-2008 CrysAlis171 .NET)
(compiled Jan 10 2008,16:37:18)
;
_computing_data_collection
;
CrysAlis CCD, Oxford Diffraction Ltd.,
Version 1.171.32.15 (release 10-01-2008 CrysAlis171 .NET)
(compiled Jan 10 2008,16:37:18)
;
_computing_data_reduction
;
CrysAlis RED, Oxford Diffraction Ltd.,
Version 1.171.32.15 (release 10-01-2008 CrysAlis171 .NET)
(compiled Jan 10 2008,16:37:18)
;
_computing_structure_refinement 'SHELXL-97 (Sheldrick, 1997)'
_computing_structure_solution 'SHELXS-97 (Sheldrick, 1990)'
_diffrn_ambient_temperature 150(2)
_diffrn_detector_area_resol_mean 15.9653
_diffrn_measured_fraction_theta_full 0.977
_diffrn_measured_fraction_theta_max 0.977
_diffrn_measurement_details
;
  1 omega   -2.00   39.00   0.5000   60.0000
omega____ theta____ kappa____ phi______ omega'___ theta'___ frames
    -       17.1550 -126.0000  220.0000    0.0000    0.0000 82

  2 omega   -8.00   41.00   0.5000   60.0000
omega____ theta____ kappa____ phi______ omega'___ theta'___ frames
    -       17.1550  -45.0000   30.0000    0.0000    0.0000 98

  3 omega  -42.00    7.00   0.5000   60.0000
omega____ theta____ kappa____ phi______ omega'___ theta'___ frames
    -      -18.7175   45.0000   60.0000    0.0000    0.0000 98

  4 omega  -22.00   24.00   0.5000   60.0000
omega____ theta____ kappa____ phi______ omega'___ theta'___ frames
    -      -18.7175 -104.0000  138.0000    0.0000    0.0000 92

  5 omega  -42.00    6.00   0.5000   60.0000
omega____ theta____ kappa____ phi______ omega'___ theta'___ frames
    -      -18.7175   45.0000  150.0000    0.0000    0.0000 96

  6 omega    4.00   54.00   0.5000   60.0000
omega____ theta____ kappa____ phi______ omega'___ theta'___ frames
    -      -18.7175    0.0000   90.0000    0.0000    0.0000 100

;
_diffrn_measurement_device_type 'Xcalibur, Sapphire3'
_diffrn_measurement_method '\w scans'
_diffrn_radiation_monochromator graphite
_diffrn_radiation_source 'fine-focus sealed tube'
_diffrn_radiation_type MoK\a
_diffrn_radiation_wavelength 0.71073
_diffrn_reflns_av_R_equivalents 0.0286
_diffrn_reflns_av_sigmaI/netI 0.0599
_diffrn_reflns_limit_h_max 37
_diffrn_reflns_limit_h_min -39
_diffrn_reflns_limit_k_max 25
_diffrn_reflns_limit_k_min -15
_diffrn_reflns_limit_l_max 25
_diffrn_reflns_limit_l_min -26
_diffrn_reflns_number 34513
_diffrn_reflns_theta_full 26.30
_diffrn_reflns_theta_max 26.37
_diffrn_reflns_theta_min 3.00
_exptl_absorpt_coefficient_mu 2.559
_exptl_absorpt_correction_T_max 0.8827
_exptl_absorpt_correction_T_min 0.7839
_exptl_absorpt_correction_type multi-scan
_exptl_absorpt_process_details
;
CrysAlis RED, Oxford Diffraction Ltd.,
Version 1.171.32.15 (release 10-01-2008 CrysAlis171 .NET)
(compiled Jan 10 2008,16:37:18)
empirical absorption correction using spherical harmonics,
 implemented in SCALE3 ABSPACK scaling algorithm.
;
_exptl_crystal_colour violet
_exptl_crystal_density_diffrn 1.358
_exptl_crystal_density_method 'not measured'
_exptl_crystal_description plate
_exptl_crystal_F_000 5608
_exptl_crystal_size_max 0.10
_exptl_crystal_size_mid 0.10
_exptl_crystal_size_min 0.05
_refine_diff_density_max 2.440
_refine_diff_density_min -0.534
_refine_diff_density_rms 0.083
_refine_ls_extinction_method none
_refine_ls_goodness_of_fit_ref 0.919
_refine_ls_hydrogen_treatment constr
_refine_ls_matrix_type full
_refine_ls_number_parameters 786
_refine_ls_number_reflns 13293
_refine_ls_number_restraints 3
_refine_ls_restrained_S_all 0.919
_refine_ls_R_factor_all 0.0585
_refine_ls_R_factor_gt 0.0320
_refine_ls_shift/su_max 0.003
_refine_ls_shift/su_mean 0.000
_refine_ls_structure_factor_coef Fsqd
_refine_ls_weighting_details 'calc w=1/[\s^2^(Fo^2^)+(0.0369P)^2^+0.0000P] where P=(Fo^2^+2Fc^2^)/3'
_refine_ls_weighting_scheme calc
_refine_ls_wR_factor_gt 0.0695
_refine_ls_wR_factor_ref 0.0727
_reflns_number_gt 8573
_reflns_number_total 13293
_reflns_threshold_expression >2sigma(I)
_cod_data_source_file ja9037164_si_001_1.cif
_cod_data_source_block compound4
_cod_original_sg_symbol_H-M 'C 2/c'
_cod_database_code 4101774

loop_
_symmetry_equiv_pos_as_xyz
'x, y, z'
'-x, y, -z+1/2'
'x+1/2, y+1/2, z'
'-x+1/2, y+1/2, -z+1/2'
'-x, -y, -z'
'x, -y, z-1/2'
'-x+1/2, -y+1/2, -z'
'x+1/2, -y+1/2, z-1/2'

loop_
_atom_site_label
_atom_site_type_symbol
_atom_site_fract_x
_atom_site_fract_y
_atom_site_fract_z
_atom_site_U_iso_or_equiv
_atom_site_adp_type
_atom_site_occupancy
_atom_site_symmetry_multiplicity
_atom_site_calc_flag
_atom_site_refinement_flags
_atom_site_disorder_assembly
_atom_site_disorder_group
U U 0.234509(5) 0.496150(7) 0.758857(6) 0.02986(5) Uani 1 1 d . . .
K K 0.17613(3) 0.64594(4) 0.85895(4) 0.0370(2) Uani 1 1 d . . .
O1U O 0.23049(8) 0.55579(12) 0.82593(11) 0.0355(6) Uani 1 1 d . . .
O2U O 0.23826(9) 0.44016(12) 0.68969(12) 0.0388(7) Uani 1 1 d . . .
O1 O 0.16117(9) 0.51333(13) 0.72993(13) 0.0415(7) Uani 1 1 d . . .
O2 O 0.28943(8) 0.43848(13) 0.81806(12) 0.0356(6) Uani 1 1 d . . .
N1 N 0.22604(10) 0.59209(14) 0.66947(14) 0.0318(7) Uani 1 1 d . . .
N2 N 0.31105(11) 0.55287(15) 0.74468(14) 0.0353(8) Uani 1 1 d . . .
C1 C 0.18818(13) 0.63271(18) 0.67916(18) 0.0359(10) Uani 1 1 d . . .
H1A H 0.1902 0.6743 0.6552 0.043 Uiso 1 1 calc R . .
H1B H 0.1892 0.6437 0.7256 0.043 Uiso 1 1 calc R . .
C2 C 0.14546(13) 0.60135(19) 0.65796(17) 0.0365(10) Uani 1 1 d . . .
C3 C 0.11706(14) 0.6329(2) 0.61292(18) 0.0420(10) Uani 1 1 d . . .
H3 H 0.1252 0.6736 0.5959 0.021(9) Uiso 1 1 calc R . .
C4 C 0.07720(14) 0.6072(2) 0.59177(18) 0.0433(11) Uani 1 1 d . A .
C5 C 0.06744(15) 0.5465(2) 0.61715(19) 0.0449(11) Uani 1 1 d . . .
H5 H 0.0404 0.5277 0.6030 0.041(12) Uiso 1 1 calc R . .
C6 C 0.09446(13) 0.5116(2) 0.66164(18) 0.0386(10) Uani 1 1 d . . .
C7 C 0.13448(14) 0.5410(2) 0.68476(19) 0.0380(10) Uani 1 1 d . . .
C8 C 0.04539(16) 0.6435(2) 0.5436(2) 0.0525(12) Uani 1 1 d . . .
C9 C 0.0593(4) 0.6437(8) 0.4768(6) 0.074(5) Uani 0.435(10) 1 d P A 1
H9A H 0.0368 0.6634 0.4467 0.112 Uiso 0.435(10) 1 calc PR A 1
H9B H 0.0645 0.5986 0.4634 0.112 Uiso 0.435(10) 1 calc PR A 1
H9C H 0.0857 0.6693 0.4766 0.112 Uiso 0.435(10) 1 calc PR A 1
C9B C 0.0401(4) 0.6056(5) 0.4830(6) 0.088(5) Uani 0.565(10) 1 d P A 2
H9B1 H 0.0257 0.5641 0.4902 0.133 Uiso 0.565(10) 1 calc PR A 2
H9B2 H 0.0683 0.5967 0.4687 0.133 Uiso 0.565(10) 1 calc PR A 2
H9B3 H 0.0229 0.6308 0.4497 0.133 Uiso 0.565(10) 1 calc PR A 2
C10B C 0.0072(3) 0.6585(7) 0.5736(6) 0.096(5) Uani 0.565(10) 1 d P A 2
H10A H 0.0149 0.6838 0.6131 0.143 Uiso 0.565(10) 1 calc PR A 2
H10B H -0.0068 0.6177 0.5843 0.143 Uiso 0.565(10) 1 calc PR A 2
H10C H -0.0123 0.6843 0.5437 0.143 Uiso 0.565(10) 1 calc PR A 2
C10 C -0.0023(3) 0.6074(7) 0.5322(6) 0.058(4) Uani 0.435(10) 1 d P A 1
H10D H -0.0133 0.6006 0.5739 0.086 Uiso 0.435(10) 1 calc PR A 1
H10E H 0.0006 0.5650 0.5110 0.086 Uiso 0.435(10) 1 calc PR A 1
H10F H -0.0221 0.6352 0.5049 0.086 Uiso 0.435(10) 1 calc PR A 1
C11B C 0.0650(3) 0.7113(4) 0.5245(4) 0.050(3) Uani 0.565(10) 1 d P A 2
H11A H 0.0432 0.7365 0.4980 0.074 Uiso 0.565(10) 1 calc PR A 2
H11B H 0.0894 0.7033 0.5000 0.074 Uiso 0.565(10) 1 calc PR A 2
H11C H 0.0745 0.7360 0.5638 0.074 Uiso 0.565(10) 1 calc PR A 2
C11 C 0.0335(5) 0.7087(7) 0.5644(6) 0.080(6) Uani 0.435(10) 1 d P A 1
H11D H 0.0137 0.7289 0.5306 0.120 Uiso 0.435(10) 1 calc PR A 1
H11E H 0.0592 0.7359 0.5723 0.120 Uiso 0.435(10) 1 calc PR A 1
H11F H 0.0196 0.7051 0.6042 0.120 Uiso 0.435(10) 1 calc PR A 1
C12 C 0.08331(14) 0.4417(2) 0.68360(19) 0.0434(11) Uani 1 1 d . . .
C13 C 0.08349(14) 0.4373(2) 0.75761(17) 0.0434(11) Uani 1 1 d . . .
H13A H 0.0807 0.3914 0.7702 0.065 Uiso 1 1 calc R . .
H13B H 0.0595 0.4626 0.7711 0.065 Uiso 1 1 calc R . .
H13C H 0.1104 0.4550 0.7785 0.065 Uiso 1 1 calc R . .
C14 C 0.11648(16) 0.3933(2) 0.66298(19) 0.0527(13) Uani 1 1 d . . .
H14A H 0.1119 0.3502 0.6818 0.079 Uiso 1 1 calc R . .
H14B H 0.1453 0.4089 0.6781 0.079 Uiso 1 1 calc R . .
H14C H 0.1135 0.3898 0.6158 0.079 Uiso 1 1 calc R . .
C15 C 0.03864(16) 0.4198(2) 0.6549(2) 0.0624(14) Uani 1 1 d . . .
H15A H 0.0367 0.4223 0.6077 0.094 Uiso 1 1 calc R . .
H15B H 0.0170 0.4485 0.6707 0.094 Uiso 1 1 calc R . .
H15C H 0.0337 0.3746 0.6680 0.094 Uiso 1 1 calc R . .
C21 C 0.34243(12) 0.4993(2) 0.73505(17) 0.0374(8) Uani 1 1 d . . .
H21A H 0.3667 0.5183 0.7147 0.045 Uiso 1 1 calc R . .
H21B H 0.3283 0.4667 0.7046 0.045 Uiso 1 1 calc R . .
C22 C 0.35989(13) 0.46411(18) 0.79590(18) 0.0334(9) Uani 1 1 d . . .
C23 C 0.40344(14) 0.4589(2) 0.8116(2) 0.0406(10) Uani 1 1 d . . .
H23 H 0.4219 0.4776 0.7834 0.049 Uiso 1 1 calc R . .
C24 C 0.42142(14) 0.4274(2) 0.8672(2) 0.0432(10) Uani 1 1 d . B .
C25 C 0.39280(14) 0.4007(2) 0.90655(19) 0.0420(10) Uani 1 1 d . . .
H25 H 0.4042 0.3782 0.9445 0.050 Uiso 1 1 calc R . .
C26 C 0.34876(13) 0.40478(19) 0.89395(18) 0.0352(9) Uani 1 1 d . . .
C27 C 0.33114(13) 0.43550(18) 0.83532(18) 0.0346(9) Uani 1 1 d . . .
C28 C 0.47051(15) 0.4217(2) 0.8837(2) 0.0549(12) Uani 1 1 d D . .
C29 C 0.48249(18) 0.4046(4) 0.9555(3) 0.087(3) Uani 0.879(9) 1 d P B 1
H29A H 0.4728 0.3601 0.9639 0.130 Uiso 0.879(9) 1 calc PR B 1
H29B H 0.4687 0.4357 0.9826 0.130 Uiso 0.879(9) 1 calc PR B 1
H29C H 0.5136 0.4071 0.9657 0.130 Uiso 0.879(9) 1 calc PR B 1
C29B C 0.4856(15) 0.4755(18) 0.9311(19) 0.069(15) Uiso 0.121(9) 1 d PD B 2
H29D H 0.4682 0.4750 0.9674 0.104 Uiso 0.121(9) 1 calc PR B 2
H29E H 0.4826 0.5181 0.9094 0.104 Uiso 0.121(9) 1 calc PR B 2
H29F H 0.5156 0.4681 0.9471 0.104 Uiso 0.121(9) 1 calc PR B 2
C30 C 0.4924(2) 0.4855(3) 0.8724(5) 0.105(3) Uani 0.879(9) 1 d P B 1
H30A H 0.5226 0.4827 0.8896 0.158 Uiso 0.879(9) 1 calc PR B 1
H30B H 0.4785 0.5209 0.8942 0.158 Uiso 0.879(9) 1 calc PR B 1
H30C H 0.4903 0.4945 0.8260 0.158 Uiso 0.879(9) 1 calc PR B 1
C30B C 0.494(2) 0.439(4) 0.825(2) 0.13(3) Uiso 0.121(9) 1 d PD B 2
H30D H 0.5245 0.4255 0.8342 0.201 Uiso 0.121(9) 1 calc PR B 2
H30E H 0.4929 0.4860 0.8176 0.201 Uiso 0.121(9) 1 calc PR B 2
H30F H 0.4813 0.4154 0.7872 0.201 Uiso 0.121(9) 1 calc PR B 2
C31 C 0.48793(19) 0.3669(4) 0.8448(4) 0.099(3) Uani 0.879(9) 1 d P B 1
H31A H 0.5187 0.3623 0.8571 0.149 Uiso 0.879(9) 1 calc PR B 1
H31B H 0.4828 0.3772 0.7987 0.149 Uiso 0.879(9) 1 calc PR B 1
H31C H 0.4735 0.3257 0.8535 0.149 Uiso 0.879(9) 1 calc PR B 1
C31B C 0.4871(18) 0.3536(13) 0.902(3) 0.10(2) Uiso 0.121(9) 1 d PD B 2
H31D H 0.5059 0.3556 0.9421 0.144 Uiso 0.121(9) 1 calc PR B 2
H31E H 0.5031 0.3367 0.8672 0.144 Uiso 0.121(9) 1 calc PR B 2
H31F H 0.4629 0.3245 0.9069 0.144 Uiso 0.121(9) 1 calc PR B 2
C32 C 0.31843(14) 0.3778(2) 0.94078(18) 0.0400(10) Uani 1 1 d . . .
C33 C 0.34281(15) 0.3499(2) 1.0029(2) 0.0583(13) Uani 1 1 d . . .
H33A H 0.3223 0.3338 1.0315 0.088 Uiso 1 1 calc R . .
H33B H 0.3605 0.3844 1.0249 0.088 Uiso 1 1 calc R . .
H33C H 0.3612 0.3137 0.9919 0.088 Uiso 1 1 calc R . .
C34 C 0.29032(14) 0.4339(2) 0.96119(19) 0.0467(11) Uani 1 1 d . . .
H34A H 0.2751 0.4541 0.9227 0.070 Uiso 1 1 calc R . .
H34B H 0.3083 0.4668 0.9851 0.070 Uiso 1 1 calc R . .
H34C H 0.2695 0.4166 0.9888 0.070 Uiso 1 1 calc R . .
C35 C 0.29094(15) 0.3225(2) 0.9089(2) 0.0486(11) Uani 1 1 d . . .
H35A H 0.2762 0.3380 0.8679 0.073 Uiso 1 1 calc R . .
H35B H 0.2698 0.3088 0.9376 0.073 Uiso 1 1 calc R . .
H35C H 0.3093 0.2852 0.9007 0.073 Uiso 1 1 calc R . .
C41 C 0.26499(13) 0.63354(18) 0.68084(19) 0.0398(10) Uani 1 1 d . . .
H41A H 0.2638 0.6589 0.7211 0.048 Uiso 1 1 calc R . .
H41B H 0.2655 0.6651 0.6448 0.048 Uiso 1 1 calc R . .
C42 C 0.30588(13) 0.59347(19) 0.68629(18) 0.0398(10) Uani 1 1 d . . .
H42A H 0.3057 0.5648 0.6479 0.048 Uiso 1 1 calc R . .
H42B H 0.3306 0.6235 0.6866 0.048 Uiso 1 1 calc R . .
C43 C 0.22227(14) 0.5684(2) 0.60225(17) 0.0413(10) Uani 1 1 d . . .
H43A H 0.2210 0.6058 0.5727 0.062 Uiso 1 1 calc R . .
H43B H 0.1961 0.5423 0.5937 0.062 Uiso 1 1 calc R . .
H43C H 0.2471 0.5412 0.5957 0.062 Uiso 1 1 calc R . .
C44 C 0.32623(13) 0.59371(19) 0.79988(18) 0.0417(10) Uani 1 1 d . . .
H44A H 0.3549 0.6101 0.7945 0.063 Uiso 1 1 calc R . .
H44B H 0.3272 0.5677 0.8395 0.063 Uiso 1 1 calc R . .
H44C H 0.3067 0.6308 0.8027 0.063 Uiso 1 1 calc R . .
N3 N 0.19581(10) 0.40842(15) 0.82456(15) 0.0352(8) Uani 1 1 d . . .
C51 C 0.18416(13) 0.4229(2) 0.88370(19) 0.0425(10) Uani 1 1 d . . .
H51 H 0.1890 0.4660 0.9000 0.051 Uiso 1 1 calc R . .
C52 C 0.16561(15) 0.3776(3) 0.9211(2) 0.0577(13) Uani 1 1 d . . .
H52 H 0.1581 0.3894 0.9626 0.069 Uiso 1 1 calc R . .
C53 C 0.15811(16) 0.3156(3) 0.8981(3) 0.0662(15) Uani 1 1 d . . .
H53 H 0.1453 0.2839 0.9234 0.079 Uiso 1 1 calc R . .
C54 C 0.16945(16) 0.2994(2) 0.8372(3) 0.0645(15) Uani 1 1 d . . .
H54 H 0.1643 0.2568 0.8197 0.077 Uiso 1 1 calc R . .
C55 C 0.18841(14) 0.3473(2) 0.8028(2) 0.0466(11) Uani 1 1 d . . .
H55 H 0.1966 0.3363 0.7616 0.056 Uiso 1 1 calc R . .
O61 O 0.10388(9) 0.69700(14) 0.77847(13) 0.0453(7) Uani 1 1 d . . .
O62 O 0.17476(9) 0.77402(13) 0.79847(13) 0.0437(7) Uani 1 1 d . . .
O63 O 0.25038(9) 0.72267(13) 0.86678(12) 0.0412(7) Uani 1 1 d . . .
O64 O 0.23407(8) 0.64609(12) 0.97450(12) 0.0373(6) Uani 1 1 d . . .
O65 O 0.15730(9) 0.57076(14) 0.96566(12) 0.0425(7) Uani 1 1 d . . .
O66 O 0.08858(9) 0.60778(13) 0.87503(12) 0.0411(7) Uani 1 1 d . . .
C61 C 0.10189(14) 0.7624(2) 0.7565(2) 0.0482(11) Uani 1 1 d . . .
H61A H 0.0917 0.7911 0.7900 0.058 Uiso 1 1 calc R . .
H61B H 0.0815 0.7659 0.7171 0.058 Uiso 1 1 calc R . .
C62 C 0.14500(15) 0.7837(2) 0.74240(19) 0.0460(11) Uani 1 1 d . . .
H62A H 0.1540 0.7579 0.7059 0.055 Uiso 1 1 calc R . .
H62B H 0.1443 0.8305 0.7301 0.055 Uiso 1 1 calc R . .
C63 C 0.21678(15) 0.7963(2) 0.7879(2) 0.0516(12) Uani 1 1 d . . .
H63A H 0.2156 0.8426 0.7737 0.062 Uiso 1 1 calc R . .
H63B H 0.2281 0.7696 0.7538 0.062 Uiso 1 1 calc R . .
C64 C 0.24543(15) 0.7898(2) 0.8502(2) 0.0482(12) Uani 1 1 d . . .
H64A H 0.2737 0.8093 0.8452 0.058 Uiso 1 1 calc R . .
H64B H 0.2328 0.8136 0.8849 0.058 Uiso 1 1 calc R . .
C65 C 0.28056(14) 0.7138(2) 0.9222(2) 0.0463(11) Uani 1 1 d . . .
H65A H 0.2763 0.7478 0.9547 0.056 Uiso 1 1 calc R . .
H65B H 0.3100 0.7181 0.9098 0.056 Uiso 1 1 calc R . .
C66 C 0.27489(13) 0.6479(2) 0.94999(19) 0.0421(10) Uani 1 1 d . . .
H66A H 0.2763 0.6139 0.9164 0.051 Uiso 1 1 calc R . .
H66B H 0.2979 0.6393 0.9852 0.051 Uiso 1 1 calc R . .
C67 C 0.22834(13) 0.5889(2) 1.01153(18) 0.0411(10) Uani 1 1 d . . .
H67A H 0.2472 0.5905 1.0527 0.049 Uiso 1 1 calc R . .
H67B H 0.2356 0.5494 0.9874 0.049 Uiso 1 1 calc R . .
C68 C 0.18247(14) 0.5866(2) 1.02453(17) 0.0406(10) Uani 1 1 d . . .
H68A H 0.1785 0.5530 1.0577 0.049 Uiso 1 1 calc R . .
H68B H 0.1737 0.6296 1.0407 0.049 Uiso 1 1 calc R . .
C69 C 0.11427(14) 0.5564(2) 0.9732(2) 0.0478(11) Uani 1 1 d . . .
H69A H 0.1013 0.5930 0.9954 0.057 Uiso 1 1 calc R . .
H69B H 0.1125 0.5163 0.9995 0.057 Uiso 1 1 calc R . .
C70 C 0.09108(15) 0.5465(2) 0.9076(2) 0.0482(11) Uani 1 1 d . . .
H70A H 0.1066 0.5144 0.8831 0.058 Uiso 1 1 calc R . .
H70B H 0.0620 0.5294 0.9112 0.058 Uiso 1 1 calc R . .
C71 C 0.06756(15) 0.6033(2) 0.81136(19) 0.0503(12) Uani 1 1 d . . .
H71A H 0.0390 0.5831 0.8122 0.060 Uiso 1 1 calc R . .
H71B H 0.0845 0.5757 0.7843 0.060 Uiso 1 1 calc R . .
C72 C 0.06316(15) 0.6703(2) 0.7843(2) 0.0568(13) Uani 1 1 d . . .
H72A H 0.0463 0.6689 0.7414 0.068 Uiso 1 1 calc R . .
H72B H 0.0477 0.6983 0.8130 0.068 Uiso 1 1 calc R . .
C81 C 0.1057(2) 0.8227(5) 0.9907(5) 0.115(3) Uani 1 1 d . . .
C82 C 0.1177(2) 0.8252(4) 0.9365(4) 0.103(2) Uani 1 1 d . . .
H82 H 0.1202 0.7857 0.9132 0.123 Uiso 1 1 calc R . .
C83 C 0.1275(2) 0.8821(4) 0.9092(3) 0.100(2) Uani 1 1 d . . .
H83 H 0.1360 0.8809 0.8667 0.120 Uiso 1 1 calc R . .
C84 C 0.1261(2) 0.9386(3) 0.9374(3) 0.0820(18) Uani 1 1 d . . .
H84 H 0.1335 0.9778 0.9165 0.098 Uiso 1 1 calc R . .
C85 C 0.1130(2) 0.9399(4) 1.0011(4) 0.105(3) Uani 1 1 d . . .
H85 H 0.1111 0.9798 1.0240 0.125 Uiso 1 1 calc R . .
C86 C 0.1031(2) 0.8799(5) 1.0283(3) 0.098(2) Uani 1 1 d . . .
H86 H 0.0948 0.8776 1.0708 0.118 Uiso 1 1 calc R . .
C87 C 0.0956(3) 0.7570(4) 1.0128(6) 0.229(6) Uani 1 1 d . . .
H87A H 0.1117 0.7244 0.9905 0.343 Uiso 1 1 calc R . .
H87B H 0.0649 0.7488 1.0033 0.343 Uiso 1 1 calc R . .
H87C H 0.1036 0.7537 1.0595 0.343 Uiso 1 1 calc R . .
C91 C 0.4435(3) 0.3177(6) 0.2486(4) 0.122(3) Uani 1 1 d . . .
C92 C 0.4412(3) 0.3821(6) 0.2178(8) 0.199(7) Uani 1 1 d . . .
H92 H 0.4420 0.4229 0.2398 0.239 Uiso 1 1 calc R . .
C93 C 0.4376(3) 0.3740(4) 0.1493(7) 0.178(6) Uani 1 1 d . . .
H93 H 0.4347 0.4122 0.1233 0.214 Uiso 1 1 calc R . .
C94 C 0.4379(3) 0.3160(5) 0.1194(4) 0.122(3) Uani 1 1 d . . .
H94 H 0.4363 0.3125 0.0737 0.146 Uiso 1 1 calc R . .
C95 C 0.4408(3) 0.2635(5) 0.1576(4) 0.150(4) Uani 1 1 d . . .
H95 H 0.4384 0.2220 0.1368 0.180 Uiso 1 1 calc R . .
C96 C 0.4463(4) 0.2629(5) 0.2183(5) 0.164(4) Uani 1 1 d . . .
H96 H 0.4524 0.2232 0.2412 0.197 Uiso 1 1 calc R . .
C97 C 0.4461(3) 0.3172(8) 0.3216(4) 0.271(8) Uani 1 1 d . . .
H97A H 0.4250 0.2862 0.3354 0.407 Uiso 1 1 calc R . .
H97B H 0.4400 0.3612 0.3371 0.407 Uiso 1 1 calc R . .
H97C H 0.4748 0.3038 0.3395 0.407 Uiso 1 1 calc R . .

loop_
_atom_site_aniso_label
_atom_site_aniso_U_11
_atom_site_aniso_U_22
_atom_site_aniso_U_33
_atom_site_aniso_U_23
_atom_site_aniso_U_13
_atom_site_aniso_U_12
U 0.03476(7) 0.02647(7) 0.02958(7) -0.00065(8) 0.00921(5) -0.00122(9)
K 0.0368(5) 0.0387(5) 0.0368(5) 0.0052(4) 0.0099(4) 0.0039(4)
O1U 0.0390(16) 0.0329(14) 0.0362(14) -0.0055(12) 0.0116(13) 0.0003(13)
O2U 0.0500(18) 0.0320(15) 0.0350(14) -0.0063(12) 0.0076(14) 0.0001(14)
O1 0.0336(15) 0.0482(18) 0.0437(14) 0.0150(14) 0.0084(13) -0.0029(14)
O2 0.0329(16) 0.0374(15) 0.0374(14) 0.0050(13) 0.0081(13) 0.0017(13)
N1 0.039(2) 0.0281(16) 0.0298(16) 0.0001(14) 0.0102(15) -0.0043(16)
N2 0.040(2) 0.0339(18) 0.0330(17) 0.0007(15) 0.0078(16) -0.0032(16)
C1 0.050(3) 0.0268(19) 0.033(2) 0.0041(17) 0.011(2) 0.000(2)
C2 0.043(3) 0.038(2) 0.030(2) -0.0005(18) 0.010(2) 0.004(2)
C3 0.051(3) 0.039(2) 0.037(2) 0.006(2) 0.011(2) 0.005(2)
C4 0.046(3) 0.052(3) 0.033(2) 0.002(2) 0.008(2) 0.012(2)
C5 0.041(3) 0.057(3) 0.035(2) -0.002(2) 0.001(2) -0.005(2)
C6 0.040(2) 0.043(3) 0.0329(19) 0.0027(19) 0.0088(18) 0.001(2)
C7 0.039(3) 0.041(2) 0.034(2) 0.0049(19) 0.007(2) 0.005(2)
C8 0.055(3) 0.055(3) 0.047(3) 0.006(2) 0.000(2) 0.004(3)
C9 0.055(9) 0.100(13) 0.067(8) 0.046(10) 0.002(7) 0.015(9)
C9B 0.113(12) 0.057(7) 0.080(8) 0.013(6) -0.063(8) -0.005(7)
C10B 0.036(6) 0.126(13) 0.125(10) 0.063(10) 0.007(7) 0.005(7)
C10 0.036(7) 0.076(9) 0.060(7) -0.004(7) -0.004(6) -0.008(6)
C11B 0.035(5) 0.058(5) 0.055(5) 0.014(4) 0.002(4) 0.006(4)
C11 0.084(12) 0.073(9) 0.075(10) -0.004(8) -0.033(9) 0.024(9)
C12 0.045(3) 0.046(3) 0.039(2) 0.002(2) 0.003(2) -0.007(2)
C13 0.049(3) 0.044(2) 0.038(2) 0.001(2) 0.013(2) -0.007(2)
C14 0.075(4) 0.046(3) 0.039(2) -0.002(2) 0.015(2) -0.009(3)
C15 0.066(4) 0.065(3) 0.053(3) 0.008(3) -0.008(3) -0.023(3)
C21 0.036(2) 0.038(2) 0.0408(19) -0.004(2) 0.0168(17) -0.003(2)
C22 0.036(2) 0.031(2) 0.033(2) -0.0066(17) 0.0080(19) -0.0018(19)
C23 0.035(3) 0.038(2) 0.050(3) -0.008(2) 0.015(2) -0.005(2)
C24 0.039(3) 0.040(2) 0.051(3) -0.006(2) 0.005(2) 0.003(2)
C25 0.045(3) 0.040(2) 0.041(2) -0.002(2) 0.002(2) 0.008(2)
C26 0.036(2) 0.034(2) 0.036(2) -0.0019(18) 0.0054(19) 0.004(2)
C27 0.042(3) 0.029(2) 0.034(2) -0.0052(18) 0.006(2) 0.005(2)
C28 0.043(3) 0.056(3) 0.065(3) -0.003(3) 0.003(3) -0.001(2)
C29 0.038(4) 0.138(7) 0.081(5) 0.007(5) -0.016(3) -0.003(4)
C30 0.045(4) 0.086(6) 0.177(9) 0.046(6) -0.025(5) -0.022(4)
C31 0.034(4) 0.123(7) 0.139(7) -0.058(6) -0.003(4) 0.029(4)
C32 0.043(3) 0.045(2) 0.034(2) 0.0028(19) 0.009(2) 0.007(2)
C33 0.058(3) 0.070(3) 0.048(3) 0.013(3) 0.011(2) 0.011(3)
C34 0.048(3) 0.058(3) 0.036(2) -0.001(2) 0.012(2) 0.008(2)
C35 0.053(3) 0.043(2) 0.052(3) 0.005(2) 0.013(2) -0.001(2)
C41 0.048(3) 0.028(2) 0.044(2) 0.0051(19) 0.007(2) -0.011(2)
C42 0.045(3) 0.037(2) 0.040(2) 0.0059(19) 0.018(2) -0.010(2)
C43 0.049(3) 0.043(2) 0.034(2) -0.0005(19) 0.010(2) -0.001(2)
C44 0.044(3) 0.035(2) 0.046(2) -0.007(2) 0.010(2) -0.010(2)
N3 0.0332(19) 0.0325(18) 0.0403(18) 0.0069(15) 0.0060(16) 0.0005(16)
C51 0.040(3) 0.046(2) 0.043(2) 0.005(2) 0.008(2) 0.004(2)
C52 0.051(3) 0.073(4) 0.053(3) 0.019(3) 0.018(2) 0.010(3)
C53 0.060(3) 0.056(3) 0.088(4) 0.039(3) 0.029(3) 0.006(3)
C54 0.057(3) 0.034(2) 0.105(4) 0.004(3) 0.025(3) -0.006(2)
C55 0.044(3) 0.039(2) 0.059(3) 0.003(2) 0.018(2) 0.003(2)
O61 0.0463(19) 0.0452(17) 0.0441(16) 0.0091(14) 0.0037(15) 0.0042(15)
O62 0.0527(19) 0.0380(16) 0.0416(16) 0.0065(14) 0.0113(15) -0.0011(15)
O63 0.0470(18) 0.0358(15) 0.0409(15) -0.0044(13) 0.0046(14) -0.0095(14)
O64 0.0401(17) 0.0352(15) 0.0375(14) -0.0006(13) 0.0087(13) 0.0053(14)
O65 0.0453(18) 0.0504(17) 0.0330(14) -0.0002(14) 0.0104(14) -0.0031(15)
O66 0.0431(17) 0.0438(16) 0.0372(15) -0.0013(13) 0.0082(14) -0.0045(15)
C61 0.051(3) 0.050(3) 0.043(2) 0.006(2) 0.003(2) 0.013(2)
C62 0.064(3) 0.036(2) 0.039(2) 0.005(2) 0.010(2) 0.009(2)
C63 0.073(4) 0.036(2) 0.048(3) 0.002(2) 0.017(3) -0.009(2)
C64 0.057(3) 0.039(2) 0.050(3) -0.004(2) 0.014(2) -0.013(2)
C65 0.041(3) 0.052(3) 0.047(3) -0.009(2) 0.007(2) -0.011(2)
C66 0.037(2) 0.050(3) 0.039(2) -0.008(2) 0.001(2) 0.003(2)
C67 0.049(3) 0.035(2) 0.038(2) -0.0020(19) -0.002(2) 0.004(2)
C68 0.057(3) 0.034(2) 0.032(2) 0.0068(18) 0.010(2) 0.002(2)
C69 0.055(3) 0.046(3) 0.045(2) 0.006(2) 0.017(2) -0.005(2)
C70 0.046(3) 0.049(3) 0.051(3) 0.001(2) 0.010(2) -0.007(2)
C71 0.048(3) 0.059(3) 0.043(2) -0.003(2) 0.001(2) -0.009(3)
C72 0.044(3) 0.072(3) 0.053(3) 0.009(3) -0.002(2) -0.004(3)
C81 0.064(5) 0.114(7) 0.156(8) 0.059(7) -0.042(6) -0.017(5)
C82 0.077(5) 0.091(6) 0.133(7) 0.002(6) -0.017(5) -0.008(4)
C83 0.105(6) 0.110(6) 0.079(4) -0.032(5) -0.017(4) -0.001(5)
C84 0.094(5) 0.061(4) 0.090(4) -0.005(4) 0.001(4) -0.006(4)
C85 0.061(4) 0.106(6) 0.141(7) -0.072(5) -0.013(4) -0.004(4)
C86 0.048(4) 0.170(8) 0.074(4) -0.008(5) -0.008(3) -0.019(5)
C87 0.124(7) 0.144(9) 0.386(17) 0.113(10) -0.129(9) -0.054(7)
C91 0.093(6) 0.157(8) 0.121(7) -0.069(7) 0.035(5) -0.021(6)
C92 0.057(5) 0.179(11) 0.358(19) -0.187(13) 0.002(8) 0.004(7)
C93 0.095(7) 0.062(5) 0.371(19) -0.033(8) -0.012(10) -0.004(5)
C94 0.105(6) 0.162(8) 0.099(5) 0.019(6) 0.010(5) 0.011(7)
C95 0.231(11) 0.122(8) 0.093(6) 0.011(6) -0.010(7) -0.013(7)
C96 0.280(13) 0.112(7) 0.098(6) -0.007(6) 0.002(8) -0.055(8)
C97 0.144(10) 0.57(3) 0.101(7) -0.031(11) 0.014(6) 0.041(13)

loop_
_atom_type_symbol
_atom_type_description
_atom_type_scat_dispersion_real
_atom_type_scat_dispersion_imag
_atom_type_scat_source
C C 0.0033 0.0016 'International Tables Vol C Tables 4.2.6.8 and 6.1.1.4'
H H 0.0000 0.0000 'International Tables Vol C Tables 4.2.6.8 and 6.1.1.4'
N N 0.0061 0.0033 'International Tables Vol C Tables 4.2.6.8 and 6.1.1.4'
O O 0.0106 0.0060 'International Tables Vol C Tables 4.2.6.8 and 6.1.1.4'
K K 0.2009 0.2494 'International Tables Vol C Tables 4.2.6.8 and 6.1.1.4'
U U -9.6767 9.6646 'International Tables Vol C Tables 4.2.6.8 and 6.1.1.4'

loop_
_geom_angle_atom_site_label_1
_geom_angle_atom_site_label_2
_geom_angle_atom_site_label_3
_geom_angle
_geom_angle_site_symmetry_1
_geom_angle_site_symmetry_3
_geom_angle_publ_flag
O2U U O1U 177.38(11) . . ?
O2U U O2 89.76(11) . . ?
O1U U O2 92.17(10) . . ?
O2U U O1 91.94(11) . . ?
O1U U O1 87.28(11) . . ?
O2 U O1 149.72(9) . . ?
O2U U N3 93.21(10) . . ?
O1U U N3 89.01(10) . . ?
O2 U N3 74.82(9) . . ?
O1 U N3 74.90(9) . . ?
O2U U N1 85.43(10) . . ?
O1U U N1 91.95(10) . . ?
O2 U N1 138.21(9) . . ?
O1 U N1 72.03(9) . . ?
N3 U N1 146.83(10) . . ?
O2U U N2 92.78(11) . . ?
O1U U N2 86.23(10) . . ?
O2 U N2 69.98(9) . . ?
O1 U N2 140.03(9) . . ?
N3 U N2 144.23(10) . . ?
N1 U N2 68.84(10) . . ?
O2U U K 153.68(9) . . ?
O1U U K 24.82(8) . . ?
O2 U K 116.09(6) . . ?
O1 U K 63.44(7) . . ?
N3 U K 89.25(7) . . ?
N1 U K 78.42(6) . . ?
N2 U K 100.44(7) . . ?
O1U K O63 81.21(8) . . ?
O1U K O65 91.24(8) . . ?
O63 K O65 120.14(9) . . ?
O1U K O64 81.29(8) . . ?
O63 K O64 59.87(8) . . ?
O65 K O64 60.29(8) . . ?
O1U K O61 126.29(8) . . ?
O63 K O61 115.71(9) . . ?
O65 K O61 116.08(8) . . ?
O64 K O61 152.20(8) . . ?
O1U K O62 119.56(8) . . ?
O63 K O62 59.70(9) . . ?
O65 K O62 147.10(8) . . ?
O64 K O62 110.09(8) . . ?
O61 K O62 56.28(8) . . ?
O1U K O66 119.13(8) . . ?
O63 K O66 159.10(8) . . ?
O65 K O66 58.90(8) . . ?
O64 K O66 115.37(8) . . ?
O61 K O66 57.72(8) . . ?
O62 K O66 108.67(8) . . ?
O1U K C66 65.49(9) . . ?
O63 K C66 42.97(9) . . ?
O65 K C66 79.91(9) . . ?
O64 K C66 23.79(8) . . ?
O61 K C66 157.40(10) . . ?
O62 K C66 101.46(10) . . ?
O66 K C66 138.00(9) . . ?
O1U K U 17.20(6) . . ?
O63 K U 91.75(6) . . ?
O65 K U 97.69(6) . . ?
O64 K U 98.34(5) . . ?
O61 K U 109.39(6) . . ?
O62 K U 115.14(5) . . ?
O66 K U 109.14(6) . . ?
C66 K U 82.41(7) . . ?
U O1U K 137.99(13) . . ?
C7 O1 U 141.3(2) . . ?
C27 O2 U 145.4(2) . . ?
C43 N1 C1 109.2(3) . . ?
C43 N1 C41 108.7(3) . . ?
C1 N1 C41 108.6(3) . . ?
C43 N1 U 114.2(2) . . ?
C1 N1 U 109.53(19) . . ?
C41 N1 U 106.5(2) . . ?
C44 N2 C42 109.2(3) . . ?
C44 N2 C21 110.9(3) . . ?
C42 N2 C21 108.5(3) . . ?
C44 N2 U 112.2(2) . . ?
C42 N2 U 108.0(2) . . ?
C21 N2 U 107.8(2) . . ?
N1 C1 C2 115.2(3) . . ?
N1 C1 H1A 108.5 . . ?
C2 C1 H1A 108.5 . . ?
N1 C1 H1B 108.5 . . ?
C2 C1 H1B 108.5 . . ?
H1A C1 H1B 107.5 . . ?
C3 C2 C7 120.5(4) . . ?
C3 C2 C1 119.4(4) . . ?
C7 C2 C1 120.1(4) . . ?
C2 C3 C4 122.4(4) . . ?
C2 C3 H3 118.8 . . ?
C4 C3 H3 118.8 . . ?
C3 C4 C5 116.3(4) . . ?
C3 C4 C8 122.0(4) . . ?
C5 C4 C8 121.6(4) . . ?
C6 C5 C4 124.5(4) . . ?
C6 C5 H5 117.8 . . ?
C4 C5 H5 117.8 . . ?
C5 C6 C7 117.7(4) . . ?
C5 C6 C12 121.9(4) . . ?
C7 C6 C12 120.3(4) . . ?
O1 C7 C2 119.5(4) . . ?
O1 C7 C6 122.0(4) . . ?
C2 C7 C6 118.5(4) . . ?
C10B C8 C11 55.1(7) . . ?
C10B C8 C9B 117.3(9) . . ?
C11 C8 C9B 136.3(7) . . ?
C10B C8 C9 137.5(8) . . ?
C11 C8 C9 112.4(9) . . ?
C9B C8 C9 39.3(6) . . ?
C10B C8 C4 109.6(5) . . ?
C11 C8 C4 114.7(6) . . ?
C9B C8 C4 108.2(5) . . ?
C9 C8 C4 112.0(6) . . ?
C10B C8 C11B 106.7(7) . . ?
C11 C8 C11B 52.9(7) . . ?
C9B C8 C11B 104.8(6) . . ?
C9 C8 C11B 66.8(7) . . ?
C4 C8 C11B 110.1(5) . . ?
C10B C8 C10 51.6(6) . . ?
C11 C8 C10 101.1(8) . . ?
C9B C8 C10 68.1(7) . . ?
C9 C8 C10 102.3(8) . . ?
C4 C8 C10 113.2(5) . . ?
C11B C8 C10 136.1(6) . . ?
C8 C9 H9A 109.5 . . ?
C8 C9 H9B 109.5 . . ?
C8 C9 H9C 109.5 . . ?
C8 C9B H9B1 109.5 . . ?
C8 C9B H9B2 109.5 . . ?
H9B1 C9B H9B2 109.5 . . ?
C8 C9B H9B3 109.5 . . ?
H9B1 C9B H9B3 109.5 . . ?
H9B2 C9B H9B3 109.5 . . ?
C8 C10B H10A 109.5 . . ?
C8 C10B H10B 109.5 . . ?
H10A C10B H10B 109.5 . . ?
C8 C10B H10C 109.5 . . ?
H10A C10B H10C 109.5 . . ?
H10B C10B H10C 109.5 . . ?
C8 C10 H10D 109.5 . . ?
C8 C10 H10E 109.5 . . ?
C8 C10 H10F 109.5 . . ?
C8 C11B H11A 109.5 . . ?
C8 C11B H11B 109.5 . . ?
H11A C11B H11B 109.5 . . ?
C8 C11B H11C 109.5 . . ?
H11A C11B H11C 109.5 . . ?
H11B C11B H11C 109.5 . . ?
C8 C11 H11D 109.5 . . ?
C8 C11 H11E 109.5 . . ?
C8 C11 H11F 109.5 . . ?
C15 C12 C14 109.0(4) . . ?
C15 C12 C13 106.2(3) . . ?
C14 C12 C13 108.2(4) . . ?
C15 C12 C6 112.3(4) . . ?
C14 C12 C6 109.2(3) . . ?
C13 C12 C6 111.8(3) . . ?
C12 C13 H13A 109.5 . . ?
C12 C13 H13B 109.5 . . ?
H13A C13 H13B 109.5 . . ?
C12 C13 H13C 109.5 . . ?
H13A C13 H13C 109.5 . . ?
H13B C13 H13C 109.5 . . ?
C12 C14 H14A 109.5 . . ?
C12 C14 H14B 109.5 . . ?
H14A C14 H14B 109.5 . . ?
C12 C14 H14C 109.5 . . ?
H14A C14 H14C 109.5 . . ?
H14B C14 H14C 109.5 . . ?
C12 C15 H15A 109.5 . . ?
C12 C15 H15B 109.5 . . ?
H15A C15 H15B 109.5 . . ?
C12 C15 H15C 109.5 . . ?
H15A C15 H15C 109.5 . . ?
H15B C15 H15C 109.5 . . ?
N2 C21 C22 114.9(3) . . ?
N2 C21 H21A 108.6 . . ?
C22 C21 H21A 108.6 . . ?
N2 C21 H21B 108.6 . . ?
C22 C21 H21B 108.6 . . ?
H21A C21 H21B 107.5 . . ?
C23 C22 C27 120.8(4) . . ?
C23 C22 C21 120.0(3) . . ?
C27 C22 C21 119.2(4) . . ?
C22 C23 C24 122.6(4) . . ?
C22 C23 H23 118.7 . . ?
C24 C23 H23 118.7 . . ?
C23 C24 C25 116.2(4) . . ?
C23 C24 C28 121.8(4) . . ?
C25 C24 C28 122.0(4) . . ?
C26 C25 C24 124.1(4) . . ?
C26 C25 H25 118.0 . . ?
C24 C25 H25 118.0 . . ?
C25 C26 C27 118.5(4) . . ?
C25 C26 C32 122.2(4) . . ?
C27 C26 C32 119.3(4) . . ?
O2 C27 C22 120.0(4) . . ?
O2 C27 C26 122.3(3) . . ?
C22 C27 C26 117.7(4) . . ?
C31B C28 C29B 115(3) . . ?
C31B C28 C30 133(2) . . ?
C29B C28 C30 50.1(18) . . ?
C31B C28 C31 47(2) . . ?
C29B C28 C31 140.8(19) . . ?
C30 C28 C31 111.0(6) . . ?
C31B C28 C29 61(2) . . ?
C29B C28 C29 60.4(19) . . ?
C30 C28 C29 106.2(5) . . ?
C31 C28 C29 106.6(5) . . ?
C31B C28 C24 116(2) . . ?
C29B C28 C24 109.0(19) . . ?
C30 C28 C24 111.2(4) . . ?
C31 C28 C24 110.1(4) . . ?
C29 C28 C24 111.6(4) . . ?
C31B C28 C30B 103(3) . . ?
C29B C28 C30B 102(3) . . ?
C30 C28 C30B 54(3) . . ?
C31 C28 C30B 61(3) . . ?
C29 C28 C30B 137(3) . . ?
C24 C28 C30B 112(3) . . ?
C28 C29 H29A 109.5 . . ?
C28 C29 H29B 109.5 . . ?
C28 C29 H29C 109.5 . . ?
C28 C29B H29D 109.5 . . ?
C28 C29B H29E 109.5 . . ?
H29D C29B H29E 109.5 . . ?
C28 C29B H29F 109.5 . . ?
H29D C29B H29F 109.5 . . ?
H29E C29B H29F 109.5 . . ?
C28 C30 H30A 109.5 . . ?
C28 C30 H30B 109.5 . . ?
C28 C30 H30C 109.5 . . ?
C28 C30B H30D 109.5 . . ?
C28 C30B H30E 109.5 . . ?
H30D C30B H30E 109.5 . . ?
C28 C30B H30F 109.5 . . ?
H30D C30B H30F 109.5 . . ?
H30E C30B H30F 109.5 . . ?
C28 C31 H31A 109.5 . . ?
C28 C31 H31B 109.5 . . ?
C28 C31 H31C 109.5 . . ?
C28 C31B H31D 109.5 . . ?
C28 C31B H31E 109.5 . . ?
H31D C31B H31E 109.5 . . ?
C28 C31B H31F 109.5 . . ?
H31D C31B H31F 109.5 . . ?
H31E C31B H31F 109.5 . . ?
C35 C32 C34 110.8(4) . . ?
C35 C32 C26 110.4(3) . . ?
C34 C32 C26 108.9(3) . . ?
C35 C32 C33 107.4(4) . . ?
C34 C32 C33 107.0(3) . . ?
C26 C32 C33 112.3(4) . . ?
C32 C33 H33A 109.5 . . ?
C32 C33 H33B 109.5 . . ?
H33A C33 H33B 109.5 . . ?
C32 C33 H33C 109.5 . . ?
H33A C33 H33C 109.5 . . ?
H33B C33 H33C 109.5 . . ?
C32 C34 H34A 109.5 . . ?
C32 C34 H34B 109.5 . . ?
H34A C34 H34B 109.5 . . ?
C32 C34 H34C 109.5 . . ?
H34A C34 H34C 109.5 . . ?
H34B C34 H34C 109.5 . . ?
C32 C35 H35A 109.5 . . ?
C32 C35 H35B 109.5 . . ?
H35A C35 H35B 109.5 . . ?
C32 C35 H35C 109.5 . . ?
H35A C35 H35C 109.5 . . ?
H35B C35 H35C 109.5 . . ?
N1 C41 C42 112.5(3) . . ?
N1 C41 H41A 109.1 . . ?
C42 C41 H41A 109.1 . . ?
N1 C41 H41B 109.1 . . ?
C42 C41 H41B 109.1 . . ?
H41A C41 H41B 107.8 . . ?
N2 C42 C41 112.7(3) . . ?
N2 C42 H42A 109.1 . . ?
C41 C42 H42A 109.1 . . ?
N2 C42 H42B 109.1 . . ?
C41 C42 H42B 109.1 . . ?
H42A C42 H42B 107.8 . . ?
N1 C43 H43A 109.5 . . ?
N1 C43 H43B 109.5 . . ?
H43A C43 H43B 109.5 . . ?
N1 C43 H43C 109.5 . . ?
H43A C43 H43C 109.5 . . ?
H43B C43 H43C 109.5 . . ?
N2 C44 H44A 109.5 . . ?
N2 C44 H44B 109.5 . . ?
H44A C44 H44B 109.5 . . ?
N2 C44 H44C 109.5 . . ?
H44A C44 H44C 109.5 . . ?
H44B C44 H44C 109.5 . . ?
C55 N3 C51 117.2(3) . . ?
C55 N3 U 122.1(3) . . ?
C51 N3 U 120.6(3) . . ?
N3 C51 C52 122.7(4) . . ?
N3 C51 H51 118.7 . . ?
C52 C51 H51 118.7 . . ?
C53 C52 C51 119.4(4) . . ?
C53 C52 H52 120.3 . . ?
C51 C52 H52 120.3 . . ?
C52 C53 C54 119.2(4) . . ?
C52 C53 H53 120.4 . . ?
C54 C53 H53 120.4 . . ?
C55 C54 C53 118.0(4) . . ?
C55 C54 H54 121.0 . . ?
C53 C54 H54 121.0 . . ?
N3 C55 C54 123.6(4) . . ?
N3 C55 H55 118.2 . . ?
C54 C55 H55 118.2 . . ?
C72 O61 C61 112.6(3) . . ?
C72 O61 K 118.6(2) . . ?
C61 O61 K 122.5(3) . . ?
C62 O62 C63 111.3(3) . . ?
C62 O62 K 117.2(2) . . ?
C63 O62 K 112.4(2) . . ?
C64 O63 C65 111.6(3) . . ?
C64 O63 K 117.2(3) . . ?
C65 O63 K 117.0(2) . . ?
C67 O64 C66 112.7(3) . . ?
C67 O64 K 110.5(2) . . ?
C66 O64 K 102.4(2) . . ?
C69 O65 C68 113.8(3) . . ?
C69 O65 K 119.1(2) . . ?
C68 O65 K 114.3(2) . . ?
C70 O66 C71 112.7(3) . . ?
C70 O66 K 106.6(2) . . ?
C71 O66 K 105.2(2) . . ?
O61 C61 C62 109.3(3) . . ?
O61 C61 H61A 109.8 . . ?
C62 C61 H61A 109.8 . . ?
O61 C61 H61B 109.8 . . ?
C62 C61 H61B 109.8 . . ?
H61A C61 H61B 108.3 . . ?
O62 C62 C61 109.3(3) . . ?
O62 C62 H62A 109.8 . . ?
C61 C62 H62A 109.8 . . ?
O62 C62 H62B 109.8 . . ?
C61 C62 H62B 109.8 . . ?
H62A C62 H62B 108.3 . . ?
O62 C63 C64 108.4(3) . . ?
O62 C63 H63A 110.0 . . ?
C64 C63 H63A 110.0 . . ?
O62 C63 H63B 110.0 . . ?
C64 C63 H63B 110.0 . . ?
H63A C63 H63B 108.4 . . ?
O63 C64 C63 109.7(3) . . ?
O63 C64 H64A 109.7 . . ?
C63 C64 H64A 109.7 . . ?
O63 C64 H64B 109.7 . . ?
C63 C64 H64B 109.7 . . ?
H64A C64 H64B 108.2 . . ?
O63 C65 C66 109.6(3) . . ?
O63 C65 H65A 109.8 . . ?
C66 C65 H65A 109.8 . . ?
O63 C65 H65B 109.8 . . ?
C66 C65 H65B 109.8 . . ?
H65A C65 H65B 108.2 . . ?
O64 C66 C65 108.2(3) . . ?
O64 C66 K 53.80(17) . . ?
C65 C66 K 86.2(2) . . ?
O64 C66 H66A 110.1 . . ?
C65 C66 H66A 110.1 . . ?
K C66 H66A 73.1 . . ?
O64 C66 H66B 110.1 . . ?
C65 C66 H66B 110.1 . . ?
K C66 H66B 161.1 . . ?
H66A C66 H66B 108.4 . . ?
O64 C67 C68 107.7(3) . . ?
O64 C67 H67A 110.2 . . ?
C68 C67 H67A 110.2 . . ?
O64 C67 H67B 110.2 . . ?
C68 C67 H67B 110.2 . . ?
H67A C67 H67B 108.5 . . ?
O65 C68 C67 108.0(3) . . ?
O65 C68 H68A 110.1 . . ?
C67 C68 H68A 110.1 . . ?
O65 C68 H68B 110.1 . . ?
C67 C68 H68B 110.1 . . ?
H68A C68 H68B 108.4 . . ?
O65 C69 C70 107.9(3) . . ?
O65 C69 H69A 110.1 . . ?
C70 C69 H69A 110.1 . . ?
O65 C69 H69B 110.1 . . ?
C70 C69 H69B 110.1 . . ?
H69A C69 H69B 108.4 . . ?
O66 C70 C69 108.4(4) . . ?
O66 C70 H70A 110.0 . . ?
C69 C70 H70A 110.0 . . ?
O66 C70 H70B 110.0 . . ?
C69 C70 H70B 110.0 . . ?
H70A C70 H70B 108.4 . . ?
O66 C71 C72 108.2(4) . . ?
O66 C71 H71A 110.1 . . ?
C72 C71 H71A 110.1 . . ?
O66 C71 H71B 110.1 . . ?
C72 C71 H71B 110.1 . . ?
H71A C71 H71B 108.4 . . ?
O61 C72 C71 109.9(4) . . ?
O61 C72 H72A 109.7 . . ?
C71 C72 H72A 109.7 . . ?
O61 C72 H72B 109.7 . . ?
C71 C72 H72B 109.7 . . ?
H72A C72 H72B 108.2 . . ?
C82 C81 C86 121.0(9) . . ?
C82 C81 C87 115.2(12) . . ?
C86 C81 C87 123.8(11) . . ?
C81 C82 C83 122.2(9) . . ?
C81 C82 H82 118.9 . . ?
C83 C82 H82 118.9 . . ?
C84 C83 C82 123.8(7) . . ?
C84 C83 H83 118.1 . . ?
C82 C83 H83 118.1 . . ?
C83 C84 C85 117.6(7) . . ?
C83 C84 H84 121.2 . . ?
C85 C84 H84 121.2 . . ?
C86 C85 C84 117.3(6) . . ?
C86 C85 H85 121.3 . . ?
C84 C85 H85 121.3 . . ?
C85 C86 C81 118.0(7) . . ?
C85 C86 H86 121.0 . . ?
C81 C86 H86 121.0 . . ?
C81 C87 H87A 109.5 . . ?
C81 C87 H87B 109.5 . . ?
H87A C87 H87B 109.5 . . ?
C81 C87 H87C 109.5 . . ?
H87A C87 H87C 109.5 . . ?
H87B C87 H87C 109.5 . . ?
C96 C91 C92 124.5(9) . . ?
C96 C91 C97 119.1(12) . . ?
C92 C91 C97 116.2(11) . . ?
C93 C92 C91 109.2(8) . . ?
C93 C92 H92 125.4 . . ?
C91 C92 H92 125.4 . . ?
C94 C93 C92 124.4(11) . . ?
C94 C93 H93 117.8 . . ?
C92 C93 H93 117.8 . . ?
C95 C94 C93 115.8(9) . . ?
C95 C94 H94 122.1 . . ?
C93 C94 H94 122.1 . . ?
C96 C95 C94 126.9(10) . . ?
C96 C95 H95 116.5 . . ?
C94 C95 H95 116.5 . . ?
C95 C96 C91 118.4(10) . . ?
C95 C96 H96 120.8 . . ?
C91 C96 H96 120.8 . . ?
C91 C97 H97A 109.5 . . ?
C91 C97 H97B 109.5 . . ?
H97A C97 H97B 109.5 . . ?
C91 C97 H97C 109.5 . . ?
H97A C97 H97C 109.5 . . ?
H97B C97 H97C 109.5 . . ?

loop_
_geom_bond_atom_site_label_1
_geom_bond_atom_site_label_2
_geom_bond_distance
_geom_bond_site_symmetry_2
_geom_bond_publ_flag
U O2U 1.853(2) . ?
U O1U 1.868(2) . ?
U O2 2.332(3) . ?
U O1 2.347(3) . ?
U N3 2.629(3) . ?
U N1 2.696(3) . ?
U N2 2.714(3) . ?
U K 4.2281(8) . ?
K O1U 2.651(3) . ?
K O63 2.801(3) . ?
K O65 2.816(3) . ?
K O64 2.862(3) . ?
K O61 2.873(3) . ?
K O62 2.901(3) . ?
K O66 2.914(3) . ?
K C66 3.463(4) . ?
O1 C7 1.320(5) . ?
O2 C27 1.324(5) . ?
N1 C43 1.475(4) . ?
N1 C1 1.482(5) . ?
N1 C41 1.487(5) . ?
N2 C44 1.459(5) . ?
N2 C42 1.467(4) . ?
N2 C21 1.501(5) . ?
C1 C2 1.511(5) . ?
C1 H1A 0.9900 . ?
C1 H1B 0.9900 . ?
C2 C3 1.384(5) . ?
C2 C7 1.410(5) . ?
C3 C4 1.387(6) . ?
C3 H3 0.9500 . ?
C4 C5 1.394(6) . ?
C4 C8 1.532(6) . ?
C5 C6 1.386(5) . ?
C5 H5 0.9500 . ?
C6 C7 1.431(6) . ?
C6 C12 1.549(5) . ?
C8 C10B 1.443(11) . ?
C8 C11 1.460(13) . ?
C8 C9B 1.477(11) . ?
C8 C9 1.503(13) . ?
C8 C11B 1.582(9) . ?
C8 C10 1.665(12) . ?
C9 H9A 0.9800 . ?
C9 H9B 0.9800 . ?
C9 H9C 0.9800 . ?
C9B H9B1 0.9800 . ?
C9B H9B2 0.9800 . ?
C9B H9B3 0.9800 . ?
C10B H10A 0.9800 . ?
C10B H10B 0.9800 . ?
C10B H10C 0.9800 . ?
C10 H10D 0.9800 . ?
C10 H10E 0.9800 . ?
C10 H10F 0.9800 . ?
C11B H11A 0.9800 . ?
C11B H11B 0.9800 . ?
C11B H11C 0.9800 . ?
C11 H11D 0.9800 . ?
C11 H11E 0.9800 . ?
C11 H11F 0.9800 . ?
C12 C15 1.533(6) . ?
C12 C14 1.531(6) . ?
C12 C13 1.544(5) . ?
C13 H13A 0.9800 . ?
C13 H13B 0.9800 . ?
C13 H13C 0.9800 . ?
C14 H14A 0.9800 . ?
C14 H14B 0.9800 . ?
C14 H14C 0.9800 . ?
C15 H15A 0.9800 . ?
C15 H15B 0.9800 . ?
C15 H15C 0.9800 . ?
C21 C22 1.509(5) . ?
C21 H21A 0.9900 . ?
C21 H21B 0.9900 . ?
C22 C23 1.378(6) . ?
C22 C27 1.411(5) . ?
C23 C24 1.391(6) . ?
C23 H23 0.9500 . ?
C24 C25 1.392(5) . ?
C24 C28 1.550(6) . ?
C25 C26 1.384(5) . ?
C25 H25 0.9500 . ?
C26 C27 1.432(5) . ?
C26 C32 1.537(5) . ?
C28 C31B 1.517(10) . ?
C28 C29B 1.519(10) . ?
C28 C30 1.503(7) . ?
C28 C31 1.518(7) . ?
C28 C29 1.545(7) . ?
C28 C30B 1.535(10) . ?
C29 H29A 0.9800 . ?
C29 H29B 0.9800 . ?
C29 H29C 0.9800 . ?
C29B H29D 0.9800 . ?
C29B H29E 0.9800 . ?
C29B H29F 0.9800 . ?
C30 H30A 0.9800 . ?
C30 H30B 0.9800 . ?
C30 H30C 0.9800 . ?
C30B H30D 0.9800 . ?
C30B H30E 0.9800 . ?
C30B H30F 0.9800 . ?
C31 H31A 0.9800 . ?
C31 H31B 0.9800 . ?
C31 H31C 0.9800 . ?
C31B H31D 0.9800 . ?
C31B H31E 0.9800 . ?
C31B H31F 0.9800 . ?
C32 C35 1.531(6) . ?
C32 C34 1.533(5) . ?
C32 C33 1.543(5) . ?
C33 H33A 0.9800 . ?
C33 H33B 0.9800 . ?
C33 H33C 0.9800 . ?
C34 H34A 0.9800 . ?
C34 H34B 0.9800 . ?
C34 H34C 0.9800 . ?
C35 H35A 0.9800 . ?
C35 H35B 0.9800 . ?
C35 H35C 0.9800 . ?
C41 C42 1.518(5) . ?
C41 H41A 0.9900 . ?
C41 H41B 0.9900 . ?
C42 H42A 0.9900 . ?
C42 H42B 0.9900 . ?
C43 H43A 0.9800 . ?
C43 H43B 0.9800 . ?
C43 H43C 0.9800 . ?
C44 H44A 0.9800 . ?
C44 H44B 0.9800 . ?
C44 H44C 0.9800 . ?
N3 C55 1.338(5) . ?
N3 C51 1.355(5) . ?
C51 C52 1.378(6) . ?
C51 H51 0.9500 . ?
C52 C53 1.364(7) . ?
C52 H52 0.9500 . ?
C53 C54 1.395(7) . ?
C53 H53 0.9500 . ?
C54 C55 1.383(6) . ?
C54 H54 0.9500 . ?
C55 H55 0.9500 . ?
O61 C72 1.409(5) . ?
O61 C61 1.411(5) . ?
O62 C62 1.431(5) . ?
O62 C63 1.436(5) . ?
O63 C64 1.417(5) . ?
O63 C65 1.426(5) . ?
O64 C67 1.421(4) . ?
O64 C66 1.431(4) . ?
O65 C69 1.409(5) . ?
O65 C68 1.425(5) . ?
O66 C70 1.421(5) . ?
O66 C71 1.421(5) . ?
C61 C62 1.482(6) . ?
C61 H61A 0.9900 . ?
C61 H61B 0.9900 . ?
C62 H62A 0.9900 . ?
C62 H62B 0.9900 . ?
C63 C64 1.505(6) . ?
C63 H63A 0.9900 . ?
C63 H63B 0.9900 . ?
C64 H64A 0.9900 . ?
C64 H64B 0.9900 . ?
C65 C66 1.482(6) . ?
C65 H65A 0.9900 . ?
C65 H65B 0.9900 . ?
C66 H66A 0.9900 . ?
C66 H66B 0.9900 . ?
C67 C68 1.496(5) . ?
C67 H67A 0.9900 . ?
C67 H67B 0.9900 . ?
C68 H68A 0.9900 . ?
C68 H68B 0.9900 . ?
C69 C70 1.494(6) . ?
C69 H69A 0.9900 . ?
C69 H69B 0.9900 . ?
C70 H70A 0.9900 . ?
C70 H70B 0.9900 . ?
C71 C72 1.480(6) . ?
C71 H71A 0.9900 . ?
C71 H71B 0.9900 . ?
C72 H72A 0.9900 . ?
C72 H72B 0.9900 . ?
C81 C82 1.230(10) . ?
C81 C86 1.413(11) . ?
C81 C87 1.464(10) . ?
C82 C83 1.343(9) . ?
C82 H82 0.9500 . ?
C83 C84 1.298(8) . ?
C83 H83 0.9500 . ?
C84 C85 1.432(8) . ?
C84 H84 0.9500 . ?
C85 C86 1.398(10) . ?
C85 H85 0.9500 . ?
C86 H86 0.9500 . ?
C87 H87A 0.9800 . ?
C87 H87B 0.9800 . ?
C87 H87C 0.9800 . ?
C91 C96 1.292(10) . ?
C91 C92 1.462(15) . ?
C91 C97 1.515(11) . ?
C92 C93 1.430(15) . ?
C92 H92 0.9500 . ?
C93 C94 1.338(11) . ?
C93 H93 0.9500 . ?
C94 C95 1.334(10) . ?
C94 H94 0.9500 . ?
C95 C96 1.257(9) . ?
C95 H95 0.9500 . ?
C96 H96 0.9500 . ?
C97 H97A 0.9800 . ?
C97 H97B 0.9800 . ?
C97 H97C 0.9800 . ?
